data_1536243
loop_
_publ_author_name
'Johnston, M.G.'
'Harrison, W.T.A.'

_publ_section_title
;
 Syntheses and structures of three new scandium selenites: Sc2 (Se O3)3.H2
 O, Sc2 (Se O3)3.3H2 O and Cs Se3 (Sc3 O3)4 (H Se O3)2.2H2 O
;
_journal_name_full 'Journal of Solid State Chemistry'
_journal_page_first 4316
_journal_page_last 4324
_journal_volume 177
_journal_year 2004
_chemical_formula_sum 'H6 O12 Sc2 Se3'
_chemical_name_systematic 'Sc2 (Se O3)3 (H2 O)3'
_space_group_IT_number 161
_symmetry_space_group_name_Hall 'R 3 -2"c'
_symmetry_space_group_name_H-M 'R 3 c :H'
_cell_angle_alpha 90
_cell_angle_beta 90
_cell_angle_gamma 120
_cell_formula_units_Z 6
_cell_length_a 9.6481
_cell_length_b 9.6481
_cell_length_c 20.7832
_cell_volume 1675.431
_citation_journal_id_ASTM JSSCBI
_cod_data_source_file Johnston_JSSCBI_2004_895.cif
_cod_data_source_block H6O12Sc2Se3
_cod_database_code 1536243

loop_
_symmetry_equiv_pos_as_xyz
x,y,z
-y,x-y,z
-x+y,-x,z
-y,-x,z+1/2
x,x-y,z+1/2
-x+y,y,z+1/2
x+2/3,y+1/3,z+1/3
-y+2/3,x-y+1/3,z+1/3
-x+y+2/3,-x+1/3,z+1/3
-y+2/3,-x+1/3,z+5/6
x+2/3,x-y+1/3,z+5/6
-x+y+2/3,y+1/3,z+5/6
x+1/3,y+2/3,z+2/3
-y+1/3,x-y+2/3,z+2/3
-x+y+1/3,-x+2/3,z+2/3
-y+1/3,-x+2/3,z+7/6
x+1/3,x-y+2/3,z+7/6
-x+y+1/3,y+2/3,z+7/6

loop_
_atom_site_label
_atom_site_type_symbol
_atom_site_fract_x
_atom_site_fract_y
_atom_site_fract_z
_atom_site_occupancy
_atom_site_U_iso_or_equiv
O1 O-2 0.2638 0.4616 0.2698 1 0.0
H1 H+1 0.2034 0.0746 0.5038 1 0.0
H2 H+1 0.2886 0.058 0.4458 1 0.0
Sc2 Sc+3 0 0 0.39277 1 0.0
O4 O-2 0.1926 0.0515 0.45912 1 0.0
Se1 Se+4 0.09665 0.27964 0.277131 1 0.0
Sc1 Sc+3 0 0 0.15861 1 0.0
O3 O-2 0.1422 0.2003 0.34034 1 0.0
O2 O-2 0.1401 0.1951 0.21595 1 0.0
